data_4003590
loop_
_publ_author_name
'Sharber, Seth A.'
'Thomas, Samuel W.'

_publ_section_title
;
 Side Chain Regioisomers that Dictate Optical Properties and
 Mechanofluorochromism through Crystal Packing
;
_journal_name_full 'Chemistry of Materials'
_journal_paper_doi 10.1021/acs.chemmater.0c01676
_journal_year 2020
_chemical_formula_sum 'C38 H18 F8 O4'
_chemical_formula_weight 690.52
_space_group_crystal_system monoclinic
_space_group_IT_number 14
_space_group_name_Hall '-P 2yn'
_space_group_name_H-M_alt 'P 1 21/n 1'
_atom_sites_solution_hydrogens geom
_audit_creation_method SHELXL-2014/7
_audit_update_record
;
2017-05-11 # Formatted by publCIF

;
_cell_angle_alpha 90
_cell_angle_beta 109.878(2)
_cell_angle_gamma 90
_cell_formula_units_Z 2
_cell_length_a 6.8439(8)
_cell_length_b 31.466(4)
_cell_length_c 7.0224(8)
_cell_measurement_reflns_used 9428
_cell_measurement_temperature 100(2)
_cell_measurement_theta_max 25.01
_cell_measurement_theta_min 3.15
_cell_volume 1422.2(3)
_computing_structure_refinement 'SHELXL-2014/7 (Sheldrick, 2014)'
_diffrn_ambient_temperature 100(2)
_diffrn_measured_fraction_theta_full 0.997
_diffrn_measured_fraction_theta_max 0.997
_diffrn_measurement_device_type 'Bruker APEX-II CCD'
_diffrn_measurement_method '\f and \w scans'
_diffrn_radiation_type MoK\a
_diffrn_radiation_wavelength 0.71073
_diffrn_reflns_av_R_equivalents 0.0335
_diffrn_reflns_av_unetI/netI 0.0178
_diffrn_reflns_Laue_measured_fraction_full 0.997
_diffrn_reflns_Laue_measured_fraction_max 0.997
_diffrn_reflns_limit_h_max 8
_diffrn_reflns_limit_h_min -8
_diffrn_reflns_limit_k_max 37
_diffrn_reflns_limit_k_min -37
_diffrn_reflns_limit_l_max 8
_diffrn_reflns_limit_l_min -8
_diffrn_reflns_number 19394
_diffrn_reflns_point_group_measured_fraction_full 0.997
_diffrn_reflns_point_group_measured_fraction_max 0.997
_diffrn_reflns_theta_full 25.042
_diffrn_reflns_theta_max 25.042
_diffrn_reflns_theta_min 3.152
_exptl_absorpt_coefficient_mu 0.139
_exptl_absorpt_correction_type none
_exptl_absorpt_process_details 'SADABS (Sheldrick, 2009)'
_exptl_crystal_colour Rod
_exptl_crystal_density_diffrn 1.613
_exptl_crystal_description Blue
_exptl_crystal_F_000 700
_exptl_crystal_size_max 0.200
_exptl_crystal_size_mid 0.100
_exptl_crystal_size_min 0.100
_exptl_transmission_factor_max 0.9860
_exptl_transmission_factor_min 0.9730
_refine_diff_density_max 0.537
_refine_diff_density_min -0.180
_refine_diff_density_rms 0.046
_refine_ls_extinction_method none
_refine_ls_goodness_of_fit_ref 1.085
_refine_ls_hydrogen_treatment constr
_refine_ls_matrix_type full
_refine_ls_number_parameters 226
_refine_ls_number_reflns 2516
_refine_ls_number_restraints 0
_refine_ls_restrained_S_all 1.085
_refine_ls_R_factor_all 0.0453
_refine_ls_R_factor_gt 0.0384
_refine_ls_shift/su_max 0.001
_refine_ls_shift/su_mean 0.000
_refine_ls_structure_factor_coef Fsqd
_refine_ls_weighting_details 'w=1/[\s^2^(Fo^2^)+(0.0318P)^2^+1.3325P] where P=(Fo^2^+2Fc^2^)/3'
_refine_ls_weighting_scheme calc
_refine_ls_wR_factor_gt 0.0860
_refine_ls_wR_factor_ref 0.0896
_reflns_Friedel_coverage 0.000
_reflns_number_gt 2220
_reflns_number_total 2516
_reflns_threshold_expression 'I > 2\s(I)'
_cod_data_source_file cm0c01676_si_008.cif
_cod_data_source_block SS170510_0m_a
_cod_original_sg_symbol_H-M 'P 21/n'
_cod_database_code 4003590
_shelx_shelxl_version_number 2014/7
_shelx_space_group_comment
;
The symmetry employed for this shelxl refinement is uniquely defined
by the following loop, which should always be used as a source of
symmetry information in preference to the above space-group names.
They are only intended as comments.
;
_shelx_estimated_absorpt_t_min 0.973
_shelx_estimated_absorpt_t_max 0.986

loop_
_space_group_symop_operation_xyz
'x, y, z'
'-x+1/2, y+1/2, -z+1/2'
'-x, -y, -z'
'x-1/2, -y-1/2, z-1/2'

loop_
_atom_site_label
_atom_site_type_symbol
_atom_site_fract_x
_atom_site_fract_y
_atom_site_fract_z
_atom_site_U_iso_or_equiv
_atom_site_adp_type
_atom_site_occupancy
_atom_site_site_symmetry_order
_atom_site_calc_flag
_atom_site_refinement_flags_posn
_atom_site_refinement_flags_adp
_atom_site_refinement_flags_occupancy
_atom_site_disorder_assembly
_atom_site_disorder_group
C1 C 0.6432(3) 0.53008(5) 0.4965(3) 0.0144(4) Uani 1 1 d . . . . .
H1 H 0.7429 0.5509 0.4939 0.017 Uiso 1 1 calc R U . . .
C2 C 0.6146(3) 0.49543(5) 0.3690(3) 0.0136(4) Uani 1 1 d . . . . .
C3 C 0.5327(3) 0.53599(5) 0.6290(3) 0.0133(4) Uani 1 1 d . . . . .
C21 C 0.7520(3) 0.49381(5) 0.2425(3) 0.0155(4) Uani 1 1 d . . . . .
O21 O 0.8921(2) 0.51845(4) 0.2624(2) 0.0262(3) Uani 1 1 d . . . . .
C22 C 0.8499(3) 0.45314(6) 0.0045(3) 0.0165(4) Uani 1 1 d . . . . .
H22A H 0.9927 0.4607 0.0916 0.020 Uiso 1 1 calc R U . . .
H22B H 0.8143 0.4697 -0.1225 0.020 Uiso 1 1 calc R U . . .
O22 O 0.70327(19) 0.46227(4) 0.10830(19) 0.0186(3) Uani 1 1 d . . . . .
C23 C 0.8354(3) 0.40646(6) -0.0408(3) 0.0153(4) Uani 1 1 d . . . . .
C24 C 0.7825(3) 0.39101(6) -0.2366(3) 0.0172(4) Uani 1 1 d . . . . .
H24 H 0.7545 0.4102 -0.3472 0.021 Uiso 1 1 calc R U . . .
C25 C 0.7706(3) 0.34779(6) -0.2707(3) 0.0180(4) Uani 1 1 d . . . . .
F25 F 0.71830(18) 0.33240(4) -0.45993(16) 0.0263(3) Uani 1 1 d . . . . .
C26 C 0.8107(3) 0.31934(6) -0.1136(3) 0.0174(4) Uani 1 1 d . . . . .
F26 F 0.79811(17) 0.27738(3) -0.14792(17) 0.0241(3) Uani 1 1 d . . . . .
C27 C 0.8658(3) 0.33442(6) 0.0820(3) 0.0172(4) Uani 1 1 d . . . . .
F27 F 0.90960(18) 0.30691(3) 0.23590(16) 0.0252(3) Uani 1 1 d . . . . .
C28 C 0.8782(3) 0.37752(6) 0.1165(3) 0.0162(4) Uani 1 1 d . . . . .
F28 F 0.93754(17) 0.39154(3) 0.30898(16) 0.0231(3) Uani 1 1 d . . . . .
C31 C 0.5743(3) 0.57364(6) 0.7506(3) 0.0149(4) Uani 1 1 d . . . . .
C32 C 0.6146(3) 0.60589(6) 0.8467(3) 0.0166(4) Uani 1 1 d . . . . .
C33 C 0.6554(3) 0.64165(6) 0.9817(3) 0.0160(4) Uani 1 1 d . . . . .
C34 C 0.7029(3) 0.63407(6) 1.1875(3) 0.0185(4) Uani 1 1 d . . . . .
H34 H 0.7102 0.6057 1.2359 0.022 Uiso 1 1 calc R U . . .
C35 C 0.7395(3) 0.66759(6) 1.3220(3) 0.0219(4) Uani 1 1 d . . . . .
H35 H 0.7708 0.6622 1.4624 0.026 Uiso 1 1 calc R U . . .
C36 C 0.7307(3) 0.70895(6) 1.2533(3) 0.0221(4) Uani 1 1 d . . . . .
H36 H 0.7565 0.7319 1.3463 0.027 Uiso 1 1 calc R U . . .
C37 C 0.6843(3) 0.71684(6) 1.0485(3) 0.0212(4) Uani 1 1 d . . . . .
H37 H 0.6785 0.7453 1.0015 0.025 Uiso 1 1 calc R U . . .
C38 C 0.6464(3) 0.68351(6) 0.9121(3) 0.0187(4) Uani 1 1 d . . . . .
H38 H 0.6144 0.6890 0.7717 0.022 Uiso 1 1 calc R U . . .

loop_
_atom_site_aniso_label
_atom_site_aniso_U_11
_atom_site_aniso_U_22
_atom_site_aniso_U_33
_atom_site_aniso_U_23
_atom_site_aniso_U_13
_atom_site_aniso_U_12
C1 0.0123(8) 0.0106(9) 0.0186(9) 0.0017(7) 0.0029(7) -0.0004(7)
C2 0.0119(9) 0.0128(9) 0.0152(9) 0.0014(7) 0.0035(7) 0.0022(7)
C3 0.0120(8) 0.0118(8) 0.0141(9) 0.0010(7) 0.0019(7) 0.0023(7)
C21 0.0159(9) 0.0110(9) 0.0192(9) 0.0011(7) 0.0056(7) 0.0009(7)
O21 0.0284(8) 0.0230(7) 0.0354(8) -0.0104(6) 0.0215(6) -0.0112(6)
C22 0.0165(9) 0.0156(9) 0.0209(9) -0.0009(7) 0.0110(7) 0.0001(7)
O22 0.0166(6) 0.0173(7) 0.0265(7) -0.0070(6) 0.0132(5) -0.0030(5)
C23 0.0116(8) 0.0155(9) 0.0214(9) -0.0013(7) 0.0091(7) -0.0001(7)
C24 0.0154(9) 0.0179(9) 0.0191(9) 0.0017(7) 0.0071(7) 0.0016(7)
C25 0.0153(9) 0.0222(10) 0.0161(9) -0.0041(8) 0.0050(7) 0.0005(7)
F25 0.0340(7) 0.0252(6) 0.0180(6) -0.0072(5) 0.0066(5) 0.0000(5)
C26 0.0150(9) 0.0113(9) 0.0267(10) -0.0052(7) 0.0080(8) -0.0015(7)
F26 0.0288(6) 0.0123(5) 0.0316(6) -0.0056(5) 0.0107(5) -0.0027(5)
C27 0.0158(9) 0.0152(9) 0.0207(10) 0.0042(7) 0.0064(7) 0.0008(7)
F27 0.0351(7) 0.0168(6) 0.0225(6) 0.0046(5) 0.0082(5) 0.0001(5)
C28 0.0131(9) 0.0194(10) 0.0164(9) -0.0040(7) 0.0054(7) -0.0018(7)
F28 0.0294(6) 0.0217(6) 0.0175(6) -0.0028(4) 0.0069(5) -0.0021(5)
C31 0.0135(8) 0.0152(9) 0.0174(9) 0.0005(7) 0.0070(7) -0.0008(7)
C32 0.0122(9) 0.0175(10) 0.0212(10) -0.0004(8) 0.0073(7) -0.0002(7)
C33 0.0102(8) 0.0150(9) 0.0226(10) -0.0048(8) 0.0053(7) -0.0007(7)
C34 0.0168(9) 0.0144(9) 0.0247(10) 0.0003(7) 0.0075(8) 0.0012(7)
C35 0.0182(9) 0.0263(11) 0.0189(10) -0.0030(8) 0.0032(8) 0.0031(8)
C36 0.0165(9) 0.0200(10) 0.0274(10) -0.0093(8) 0.0042(8) 0.0009(8)
C37 0.0181(9) 0.0135(9) 0.0306(11) -0.0020(8) 0.0064(8) -0.0003(7)
C38 0.0156(9) 0.0201(10) 0.0205(9) -0.0011(8) 0.0061(7) -0.0017(7)

loop_
_atom_type_symbol
_atom_type_description
_atom_type_scat_dispersion_real
_atom_type_scat_dispersion_imag
_atom_type_scat_source
C C 0.0033 0.0016 'International Tables Vol C Tables 4.2.6.8 and 6.1.1.4'
H H 0.0000 0.0000 'International Tables Vol C Tables 4.2.6.8 and 6.1.1.4'
F F 0.0171 0.0103 'International Tables Vol C Tables 4.2.6.8 and 6.1.1.4'
O O 0.0106 0.0060 'International Tables Vol C Tables 4.2.6.8 and 6.1.1.4'

loop_
_geom_angle_atom_site_label_1
_geom_angle_atom_site_label_2
_geom_angle_atom_site_label_3
_geom_angle
_geom_angle_site_symmetry_1
_geom_angle_site_symmetry_3
_geom_angle_publ_flag
C2 C1 C3 123.17(16) . . ?
C2 C1 H1 118.4 . . ?
C3 C1 H1 118.4 . . ?
C1 C2 C3 119.29(16) . 3_666 ?
C1 C2 C21 115.58(15) . . ?
C3 C2 C21 125.09(16) 3_666 . ?
C1 C3 C2 117.54(16) . 3_666 ?
C1 C3 C31 117.69(16) . . ?
C2 C3 C31 124.76(16) 3_666 . ?
O21 C21 O22 124.11(17) . . ?
O21 C21 C2 123.03(16) . . ?
O22 C21 C2 112.87(15) . . ?
O22 C22 C23 107.02(14) . . ?
O22 C22 H22A 110.3 . . ?
C23 C22 H22A 110.3 . . ?
O22 C22 H22B 110.3 . . ?
C23 C22 H22B 110.3 . . ?
H22A C22 H22B 108.6 . . ?
C21 O22 C22 116.90(14) . . ?
C28 C23 C24 118.30(17) . . ?
C28 C23 C22 119.64(16) . . ?
C24 C23 C22 122.06(17) . . ?
C25 C24 C23 119.94(17) . . ?
C25 C24 H24 120.0 . . ?
C23 C24 H24 120.0 . . ?
F25 C25 C26 118.19(16) . . ?
F25 C25 C24 120.53(17) . . ?
C26 C25 C24 121.28(17) . . ?
F26 C26 C25 120.99(16) . . ?
F26 C26 C27 119.80(16) . . ?
C25 C26 C27 119.21(17) . . ?
F27 C27 C28 120.84(16) . . ?
F27 C27 C26 119.53(16) . . ?
C28 C27 C26 119.62(17) . . ?
F28 C28 C27 118.65(16) . . ?
F28 C28 C23 119.69(16) . . ?
C27 C28 C23 121.65(17) . . ?
C32 C31 C3 176.78(19) . . ?
C31 C32 C33 172.52(19) . . ?
C34 C33 C38 119.46(16) . . ?
C34 C33 C32 118.44(17) . . ?
C38 C33 C32 122.10(17) . . ?
C35 C34 C33 120.29(17) . . ?
C35 C34 H34 119.9 . . ?
C33 C34 H34 119.9 . . ?
C34 C35 C36 120.25(18) . . ?
C34 C35 H35 119.9 . . ?
C36 C35 H35 119.9 . . ?
C35 C36 C37 119.93(18) . . ?
C35 C36 H36 120.0 . . ?
C37 C36 H36 120.0 . . ?
C38 C37 C36 120.36(18) . . ?
C38 C37 H37 119.8 . . ?
C36 C37 H37 119.8 . . ?
C37 C38 C33 119.72(18) . . ?
C37 C38 H38 120.1 . . ?
C33 C38 H38 120.1 . . ?

loop_
_geom_bond_atom_site_label_1
_geom_bond_atom_site_label_2
_geom_bond_distance
_geom_bond_site_symmetry_2
_geom_bond_publ_flag
C1 C2 1.382(2) . ?
C1 C3 1.397(3) . ?
C1 H1 0.9500 . ?
C2 C3 1.415(2) 3_666 ?
C2 C21 1.498(3) . ?
C3 C2 1.415(2) 3_666 ?
C3 C31 1.431(2) . ?
C21 O21 1.203(2) . ?
C21 O22 1.331(2) . ?
C22 O22 1.455(2) . ?
C22 C23 1.499(2) . ?
C22 H22A 0.9900 . ?
C22 H22B 0.9900 . ?
C23 C28 1.384(3) . ?
C23 C24 1.385(3) . ?
C24 C25 1.378(3) . ?
C24 H24 0.9500 . ?
C25 F25 1.343(2) . ?
C25 C26 1.374(3) . ?
C26 F26 1.340(2) . ?
C26 C27 1.379(3) . ?
C27 F27 1.337(2) . ?
C27 C28 1.375(3) . ?
C28 F28 1.347(2) . ?
C31 C32 1.198(3) . ?
C32 C33 1.436(3) . ?
C33 C34 1.390(3) . ?
C33 C38 1.399(3) . ?
C34 C35 1.381(3) . ?
C34 H34 0.9500 . ?
C35 C36 1.382(3) . ?
C35 H35 0.9500 . ?
C36 C37 1.385(3) . ?
C36 H36 0.9500 . ?
C37 C38 1.384(3) . ?
C37 H37 0.9500 . ?
C38 H38 0.9500 . ?

loop_
_publcif_info_cif.paper_type
?
